data_2023160
loop_
_publ_author_name
'Novikov, Egor M.'
'Casta&#xf1;eda, Ra&#xfa;l'
'Fonari, Marina S.'
'Timofeeva, Tatiana V.'

_publ_section_title
;
 A 1:1 flavone cocrystal with cyclic trimeric
 perfluoro-<i>o</i>-phenyl-enemercury.
;
_journal_coeditor_code DJ2077
_journal_issue 'Pt 7'
_journal_name_full 'Acta crystallographica. Section E, Crystallographic communications'
_journal_page_first 717
_journal_page_last 720
_journal_paper_doi 10.1107/S2056989024005346
_journal_volume 80
_journal_year 2024
_chemical_formula_iupac '[Hg3 (C6 F4)3 (C15 H10 O2)]'
_chemical_formula_moiety 'C18 F12 Hg3, C15 H10 O2'
_chemical_formula_sum 'C33 H10 F12 Hg3 O2'
_chemical_formula_weight 1268.18
_chemical_name_systematic
Tris(\m~2~-perfluoro-<i>o</i>-phenylene)(\m~2~-3-phenyl-4<i>H</i>-chromen-4-one)-<i>triangulo</i>-trimercury
_space_group_crystal_system monoclinic
_space_group_IT_number 14
_space_group_name_Hall '-P 2yn'
_space_group_name_H-M_alt 'P 1 21/n 1'
_atom_sites_solution_hydrogens geom
_atom_sites_solution_primary direct
_atom_sites_solution_secondary difmap
_audit_creation_method
;
Olex2 1.5
(compiled 2024.02.16 svn.r378c4104 for OlexSys, GUI svn.r6928)
;
_cell_angle_alpha 90
_cell_angle_beta 93.360(2)
_cell_angle_gamma 90
_cell_formula_units_Z 4
_cell_length_a 12.4181(8)
_cell_length_b 13.8092(8)
_cell_length_c 17.6498(11)
_cell_measurement_reflns_used 9132
_cell_measurement_temperature 100(2)
_cell_measurement_theta_max 26.677
_cell_measurement_theta_min 2.208
_cell_volume 3021.5(3)
_computing_cell_refinement
;
SAINT-Plus (Bruker, 2020)
;
_computing_data_collection
;
APEX2 (Bruker, 2019)
;
_computing_data_reduction
;
SAINT-Plus (Bruker, 2020)
;
_computing_molecular_graphics
;
OLEX2 (Dolomanov <i>et al.</i>,  2009)
;
_computing_publication_material
;
OLEX2 (Dolomanov <i>et al.</i>,  2009)
;
_computing_structure_refinement
;
SHELXL (Sheldrick, 2015b)
;
_computing_structure_solution
;
<i>SHELXT</i> (Sheldrick, 2015a)
;
_diffrn_ambient_temperature 100(2)
_diffrn_detector 'charge-coupled device (CCD) area detector'
_diffrn_detector_area_resol_mean 7.9
_diffrn_measured_fraction_theta_full 0.999
_diffrn_measured_fraction_theta_max 0.994
_diffrn_measurement_device 'three-circle diffractometer'
_diffrn_measurement_device_type 'Bruker SMART APEXII'
_diffrn_measurement_method '\w and \f scans'
_diffrn_radiation_monochromator graphite
_diffrn_radiation_probe x-ray
_diffrn_radiation_type 'Mo K\a'
_diffrn_radiation_wavelength 0.71073
_diffrn_reflns_av_R_equivalents 0.0391
_diffrn_reflns_av_unetI/netI 0.0275
_diffrn_reflns_limit_h_max 15
_diffrn_reflns_limit_h_min -15
_diffrn_reflns_limit_k_max 17
_diffrn_reflns_limit_k_min -15
_diffrn_reflns_limit_l_max 16
_diffrn_reflns_limit_l_min -21
_diffrn_reflns_number 38196
_diffrn_reflns_theta_full 25.242
_diffrn_reflns_theta_max 25.998
_diffrn_reflns_theta_min 1.874
_diffrn_source 'sealed X-ray tube'
_diffrn_source_current 42.0
_diffrn_source_power 1.554
_diffrn_source_voltage 37.0
_diffrn_standards_number 0
_exptl_absorpt_coefficient_mu 15.313
_exptl_absorpt_correction_T_max 0.7458
_exptl_absorpt_correction_T_min 0.3716
_exptl_absorpt_correction_type multi-scan
_exptl_absorpt_process_details
;
(SADABS; Krause <i>et al.</i>,  2015)
;
_exptl_crystal_colour 'clear colourless'
_exptl_crystal_density_diffrn 2.788
_exptl_crystal_density_method 'not measured'
_exptl_crystal_description plate
_exptl_crystal_F_000 2288
_exptl_crystal_size_max 0.200
_exptl_crystal_size_mid 0.200
_exptl_crystal_size_min 0.100
_refine_diff_density_max 0.642
_refine_diff_density_min -1.192
_refine_ls_extinction_method none
_refine_ls_goodness_of_fit_ref 1.051
_refine_ls_hydrogen_treatment constr
_refine_ls_matrix_type full
_refine_ls_number_parameters 451
_refine_ls_number_reflns 5894
_refine_ls_number_restraints 0
_refine_ls_restrained_S_all 1.051
_refine_ls_R_factor_all 0.0313
_refine_ls_R_factor_gt 0.0232
_refine_ls_shift/su_max 0.003
_refine_ls_shift/su_mean 0.000
_refine_ls_structure_factor_coef Fsqd
_refine_ls_weighting_details 'w=1/[\s^2^(Fo^2^)+(0.0252P)^2^+1.6597P] where P=(Fo^2^+2Fc^2^)/3'
_refine_ls_weighting_scheme calc
_refine_ls_wR_factor_gt 0.0497
_refine_ls_wR_factor_ref 0.0521
_reflns_number_gt 5069
_reflns_number_total 5894
_reflns_threshold_expression 'I > 2\s(I)'
_cod_data_source_file dj2077.cif
_cod_data_source_block I
_cod_depositor_comments 'Adding full bibliography for 2023160.cif.'
_cod_original_sg_symbol_H-M 'P 21/n'
_cod_database_code 2023160
_shelx_space_group_comment
;
The symmetry employed for this shelxl refinement is uniquely defined
by the following loop, which should always be used as a source of
symmetry information in preference to the above space-group names.
They are only intended as comments.
;
_shelx_estimated_absorpt_t_min 0.150
_shelx_estimated_absorpt_t_max 0.310

loop_
_space_group_symop_operation_xyz
'x, y, z'
'-x+1/2, y+1/2, -z+1/2'
'-x, -y, -z'
'x-1/2, -y-1/2, z-1/2'

loop_
_atom_site_type_symbol
_atom_site_label
_atom_site_fract_x
_atom_site_fract_y
_atom_site_fract_z
_atom_site_U_iso_or_equiv
_atom_site_adp_type
_atom_site_calc_flag
_atom_site_occupancy
_atom_site_disorder_assembly
_atom_site_disorder_group
Hg Hg1 0.85812(2) 0.44283(2) 0.60352(2) 0.03572(6) Uani d 1 . .
Hg Hg2 0.86702(2) 0.46865(2) 0.40075(2) 0.03547(6) Uani d 1 . .
Hg Hg3 0.84037(2) 0.68004(2) 0.51822(2) 0.03658(6) Uani d 1 . .
F F1 0.8927(3) 0.2205(2) 0.63984(17) 0.0536(8) Uani d 1 . .
F F2 0.9080(3) 0.0628(2) 0.5516(2) 0.0729(11) Uani d 1 . .
F F3 0.9084(3) 0.0823(2) 0.3984(2) 0.0777(12) Uani d 1 . .
F F4 0.8941(3) 0.2590(2) 0.33427(17) 0.0561(9) Uani d 1 . .
F F5 0.8718(3) 0.5418(2) 0.23224(18) 0.0688(10) Uani d 1 . .
F F6 0.8452(3) 0.7185(3) 0.16752(18) 0.0751(11) Uani d 1 . .
F F7 0.8183(3) 0.8760(2) 0.2553(2) 0.0702(10) Uani d 1 . .
F F8 0.8354(3) 0.8603(2) 0.4079(2) 0.0646(10) Uani d 1 . .
F F9 0.8232(3) 0.8296(2) 0.65175(18) 0.0565(9) Uani d 1 . .
F F10 0.8092(3) 0.8092(2) 0.80319(17) 0.0571(9) Uani d 1 . .
F F11 0.8165(3) 0.6306(2) 0.86695(16) 0.0552(8) Uani d 1 . .
F F12 0.8461(3) 0.4725(2) 0.78054(18) 0.0583(9) Uani d 1 . .
O O1 0.6883(3) 0.5027(2) 0.50025(18) 0.0383(8) Uani d 1 . .
O O2 0.4563(3) 0.3256(2) 0.40217(19) 0.0379(8) Uani d 1 . .
C C1 0.8790(4) 0.3342(3) 0.4535(3) 0.0365(12) Uani d 1 . .
C C2 0.8910(4) 0.2518(4) 0.4107(3) 0.0404(12) Uani d 1 . .
C C3 0.8998(5) 0.1606(4) 0.4419(3) 0.0470(14) Uani d 1 . .
C C4 0.8998(5) 0.1504(4) 0.5191(3) 0.0491(14) Uani d 1 . .
C C5 0.8890(4) 0.2323(4) 0.5636(3) 0.0395(12) Uani d 1 . .
C C6 0.8776(4) 0.3242(3) 0.5331(3) 0.0345(11) Uani d 1 . .
C C7 0.8593(4) 0.6074(3) 0.3557(3) 0.0352(11) Uani d 1 . .
C C8 0.8596(4) 0.6197(4) 0.2781(3) 0.0438(13) Uani d 1 . .
C C9 0.8465(4) 0.7088(4) 0.2435(3) 0.0469(14) Uani d 1 . .
C C10 0.8346(4) 0.7894(4) 0.2882(3) 0.0451(14) Uani d 1 . .
C C11 0.8394(4) 0.7791(4) 0.3655(3) 0.0443(13) Uani d 1 . .
C C12 0.8482(4) 0.6903(4) 0.4009(3) 0.0348(11) Uani d 1 . .
C C13 0.8368(4) 0.6593(4) 0.6347(3) 0.0359(11) Uani d 1 . .
C C14 0.8278(4) 0.7389(4) 0.6815(3) 0.0398(12) Uani d 1 . .
C C15 0.8211(4) 0.7302(4) 0.7593(3) 0.0411(13) Uani d 1 . .
C C16 0.8264(4) 0.6408(4) 0.7915(3) 0.0422(13) Uani d 1 . .
C C17 0.8405(4) 0.5607(4) 0.7459(3) 0.0406(12) Uani d 1 . .
C C18 0.8448(4) 0.5670(4) 0.6683(3) 0.0391(12) Uani d 1 . .
C C19 0.6156(4) 0.4494(3) 0.4705(3) 0.0304(10) Uani d 1 . .
C C20 0.5632(4) 0.4696(3) 0.3954(3) 0.0307(10) Uani d 1 . .
C C21 0.5875(4) 0.5526(3) 0.3525(3) 0.0361(12) Uani d 1 . .
H H21 0.6385 0.5985 0.3727 0.043 Uiso calc 1 . .
C C22 0.5381(4) 0.5673(4) 0.2823(3) 0.0463(14) Uani d 1 . .
H H22 0.5544 0.6234 0.2541 0.056 Uiso calc 1 . .
C C23 0.4647(5) 0.5010(4) 0.2524(3) 0.0479(14) Uani d 1 . .
H H23 0.4318 0.5114 0.2031 0.058 Uiso calc 1 . .
C C24 0.4380(4) 0.4199(4) 0.2926(3) 0.0431(13) Uani d 1 . .
H H24 0.3870 0.3744 0.2719 0.052 Uiso calc 1 . .
C C25 0.4880(4) 0.4066(3) 0.3643(3) 0.0328(11) Uani d 1 . .
C C26 0.5780(4) 0.3633(3) 0.5056(3) 0.0335(11) Uani d 1 . .
H H26 0.6081 0.3460 0.5545 0.040 Uiso calc 1 . .
C C27 0.5022(4) 0.3063(3) 0.4723(3) 0.0346(11) Uani d 1 . .
C C28 0.4558(4) 0.2176(3) 0.5049(3) 0.0378(12) Uani d 1 . .
C C29 0.4084(5) 0.1470(4) 0.4570(3) 0.0544(15) Uani d 1 . .
H H29 0.4040 0.1560 0.4036 0.065 Uiso calc 1 . .
C C30 0.3682(6) 0.0639(4) 0.4884(4) 0.0685(19) Uani d 1 . .
H H30 0.3353 0.0161 0.4560 0.082 Uiso calc 1 . .
C C31 0.3747(5) 0.0488(4) 0.5655(4) 0.0621(17) Uani d 1 . .
H H31 0.3485 -0.0096 0.5861 0.075 Uiso calc 1 . .
C C32 0.4189(5) 0.1186(4) 0.6118(3) 0.0548(15) Uani d 1 . .
H H32 0.4214 0.1097 0.6653 0.066 Uiso calc 1 . .
C C33 0.4605(4) 0.2024(4) 0.5820(3) 0.0451(13) Uani d 1 . .
H H33 0.4926 0.2499 0.6151 0.054 Uiso calc 1 . .

loop_
_atom_site_aniso_label
_atom_site_aniso_U_11
_atom_site_aniso_U_22
_atom_site_aniso_U_33
_atom_site_aniso_U_12
_atom_site_aniso_U_13
_atom_site_aniso_U_23
Hg1 0.03653(11) 0.03970(11) 0.03063(12) -0.00036(8) -0.00069(9) -0.00388(8)
Hg2 0.03836(12) 0.03602(11) 0.03231(12) 0.00085(8) 0.00439(9) -0.00019(8)
Hg3 0.03959(12) 0.04065(11) 0.02955(12) -0.00449(8) 0.00228(9) -0.00388(8)
F1 0.064(2) 0.0567(19) 0.0405(19) 0.0088(16) 0.0019(16) 0.0120(15)
F2 0.102(3) 0.0436(19) 0.074(3) 0.0153(18) 0.010(2) 0.0131(17)
F3 0.122(3) 0.0389(18) 0.074(3) 0.012(2) 0.017(2) -0.0130(17)
F4 0.077(2) 0.0521(19) 0.0403(19) 0.0064(17) 0.0113(17) -0.0080(14)
F5 0.106(3) 0.064(2) 0.038(2) 0.003(2) 0.015(2) -0.0125(16)
F6 0.096(3) 0.094(3) 0.036(2) 0.001(2) 0.0106(19) 0.0207(18)
F7 0.079(3) 0.054(2) 0.079(3) 0.0043(18) 0.017(2) 0.0299(18)
F8 0.080(2) 0.0400(18) 0.075(2) -0.0009(17) 0.015(2) -0.0028(16)
F9 0.081(2) 0.0413(18) 0.047(2) -0.0048(16) -0.0001(18) -0.0047(14)
F10 0.072(2) 0.057(2) 0.0425(19) -0.0012(16) 0.0048(17) -0.0203(15)
F11 0.061(2) 0.076(2) 0.0272(17) 0.0027(17) -0.0009(15) -0.0049(15)
F12 0.080(2) 0.0523(19) 0.0422(19) 0.0006(17) -0.0017(18) 0.0052(15)
O1 0.0331(19) 0.043(2) 0.038(2) -0.0075(16) -0.0073(16) -0.0013(16)
O2 0.041(2) 0.0398(19) 0.032(2) -0.0084(15) -0.0041(16) 0.0024(14)
C1 0.031(3) 0.034(3) 0.045(3) 0.003(2) 0.002(2) 0.001(2)
C2 0.046(3) 0.044(3) 0.032(3) 0.004(2) 0.005(2) -0.004(2)
C3 0.061(4) 0.033(3) 0.047(4) 0.003(3) 0.006(3) -0.010(2)
C4 0.052(3) 0.033(3) 0.062(4) 0.008(3) 0.001(3) 0.005(3)
C5 0.035(3) 0.051(3) 0.032(3) 0.000(2) -0.003(2) 0.003(2)
C6 0.031(3) 0.038(3) 0.035(3) 0.001(2) 0.000(2) -0.003(2)
C7 0.032(3) 0.042(3) 0.032(3) -0.002(2) 0.004(2) 0.001(2)
C8 0.050(3) 0.047(3) 0.035(3) -0.003(2) 0.014(3) -0.003(2)
C9 0.042(3) 0.067(4) 0.033(3) -0.001(3) 0.003(3) 0.011(3)
C10 0.040(3) 0.042(3) 0.053(4) -0.001(2) 0.007(3) 0.021(3)
C11 0.043(3) 0.035(3) 0.056(4) -0.006(2) 0.011(3) -0.002(3)
C12 0.025(2) 0.046(3) 0.034(3) -0.003(2) 0.001(2) 0.003(2)
C13 0.032(3) 0.047(3) 0.029(3) -0.006(2) 0.002(2) -0.006(2)
C14 0.038(3) 0.044(3) 0.037(3) -0.007(2) 0.001(2) -0.003(2)
C15 0.038(3) 0.047(3) 0.038(3) -0.003(2) 0.001(2) -0.017(2)
C16 0.040(3) 0.060(3) 0.026(3) -0.004(3) -0.002(2) -0.010(2)
C17 0.038(3) 0.045(3) 0.038(3) -0.002(2) -0.005(2) 0.000(2)
C18 0.036(3) 0.052(3) 0.029(3) -0.004(2) -0.001(2) -0.008(2)
C19 0.026(2) 0.039(3) 0.026(3) 0.004(2) -0.001(2) -0.003(2)
C20 0.023(2) 0.040(3) 0.029(3) 0.001(2) 0.000(2) 0.000(2)
C21 0.031(3) 0.037(3) 0.040(3) 0.000(2) 0.005(2) 0.003(2)
C22 0.051(3) 0.046(3) 0.042(3) 0.006(3) 0.006(3) 0.013(2)
C23 0.052(4) 0.058(4) 0.032(3) 0.001(3) -0.007(3) 0.006(3)
C24 0.040(3) 0.054(3) 0.034(3) -0.006(2) -0.008(2) 0.000(2)
C25 0.024(2) 0.042(3) 0.033(3) 0.000(2) 0.004(2) 0.003(2)
C26 0.035(3) 0.042(3) 0.024(3) -0.001(2) -0.001(2) 0.003(2)
C27 0.036(3) 0.043(3) 0.024(3) 0.002(2) -0.004(2) 0.003(2)
C28 0.036(3) 0.035(3) 0.043(3) -0.001(2) 0.001(2) 0.002(2)
C29 0.065(4) 0.050(3) 0.049(4) -0.016(3) 0.001(3) 0.001(3)
C30 0.084(5) 0.053(4) 0.069(5) -0.024(3) 0.005(4) -0.008(3)
C31 0.068(4) 0.049(4) 0.071(5) -0.013(3) 0.007(4) 0.015(3)
C32 0.060(4) 0.055(4) 0.049(4) -0.004(3) 0.007(3) 0.018(3)
C33 0.042(3) 0.045(3) 0.048(4) -0.001(2) -0.003(3) 0.006(2)

loop_
_atom_type_symbol
_atom_type_description
_atom_type_scat_dispersion_real
_atom_type_scat_dispersion_imag
_atom_type_scat_source
C C 0.0033 0.0016 'International Tables Vol C Tables 4.2.6.8 and 6.1.1.4'
H H 0.0000 0.0000 'International Tables Vol C Tables 4.2.6.8 and 6.1.1.4'
F F 0.0171 0.0103 'International Tables Vol C Tables 4.2.6.8 and 6.1.1.4'
Hg Hg -2.3894 9.2266 'International Tables Vol C Tables 4.2.6.8 and 6.1.1.4'
O O 0.0106 0.0060 'International Tables Vol C Tables 4.2.6.8 and 6.1.1.4'

loop_
_geom_angle_atom_site_label_1
_geom_angle_atom_site_label_2
_geom_angle_atom_site_label_3
_geom_angle_site_symmetry_1
_geom_angle_site_symmetry_3
_geom_angle
_geom_angle_publ_flag
C18 Hg1 C6 . . 175.85(19) ?
C7 Hg2 C1 . . 175.8(2) ?
C13 Hg3 C12 . . 175.7(2) ?
C27 O2 C25 . . 119.1(4) ?
C2 C1 C6 . . 118.2(4) ?
C2 C1 Hg2 . . 120.0(4) ?
C6 C1 Hg2 . . 121.8(3) ?
F4 C2 C3 . . 117.3(4) ?
F4 C2 C1 . . 119.6(4) ?
C3 C2 C1 . . 123.1(5) ?
F3 C3 C4 . . 119.6(5) ?
F3 C3 C2 . . 121.3(5) ?
C4 C3 C2 . . 119.2(5) ?
F2 C4 C3 . . 120.9(5) ?
F2 C4 C5 . . 120.2(5) ?
C3 C4 C5 . . 118.9(5) ?
F1 C5 C6 . . 119.7(4) ?
F1 C5 C4 . . 117.6(5) ?
C6 C5 C4 . . 122.7(5) ?
C5 C6 C1 . . 118.0(4) ?
C5 C6 Hg1 . . 120.2(4) ?
C1 C6 Hg1 . . 121.8(3) ?
C8 C7 C12 . . 117.9(4) ?
C8 C7 Hg2 . . 119.4(4) ?
C12 C7 Hg2 . . 122.6(3) ?
F5 C8 C9 . . 117.2(5) ?
F5 C8 C7 . . 120.0(5) ?
C9 C8 C7 . . 122.8(5) ?
F6 C9 C10 . . 119.6(5) ?
F6 C9 C8 . . 121.5(5) ?
C10 C9 C8 . . 118.8(5) ?
F7 C10 C11 . . 121.4(5) ?
F7 C10 C9 . . 119.5(5) ?
C11 C10 C9 . . 119.1(5) ?
F8 C11 C10 . . 117.7(5) ?
F8 C11 C12 . . 119.5(5) ?
C10 C11 C12 . . 122.8(5) ?
C11 C12 C7 . . 118.4(5) ?
C11 C12 Hg3 . . 120.2(4) ?
C7 C12 Hg3 . . 121.3(3) ?
C14 C13 C18 . . 118.3(4) ?
C14 C13 Hg3 . . 119.2(4) ?
C18 C13 Hg3 . . 122.5(3) ?
F9 C14 C13 . . 120.4(4) ?
F9 C14 C15 . . 117.3(4) ?
C13 C14 C15 . . 122.3(5) ?
F10 C15 C16 . . 119.9(5) ?
F10 C15 C14 . . 120.8(5) ?
C16 C15 C14 . . 119.2(4) ?
F11 C16 C15 . . 120.1(4) ?
F11 C16 C17 . . 120.7(5) ?
C15 C16 C17 . . 119.2(5) ?
F12 C17 C18 . . 119.9(4) ?
F12 C17 C16 . . 117.3(5) ?
C18 C17 C16 . . 122.8(5) ?
C17 C18 C13 . . 118.0(4) ?
C17 C18 Hg1 . . 120.4(4) ?
C13 C18 Hg1 . . 121.5(4) ?
O1 C19 C26 . . 123.4(4) ?
O1 C19 C20 . . 122.4(4) ?
C26 C19 C20 . . 114.2(4) ?
C25 C20 C21 . . 117.5(4) ?
C25 C20 C19 . . 119.8(4) ?
C21 C20 C19 . . 122.7(4) ?
C22 C21 C20 . . 120.4(5) ?
C22 C21 H21 . . 119.8 ?
C20 C21 H21 . . 119.8 ?
C21 C22 C23 . . 120.2(5) ?
C21 C22 H22 . . 119.9 ?
C23 C22 H22 . . 119.9 ?
C22 C23 C24 . . 121.2(5) ?
C22 C23 H23 . . 119.4 ?
C24 C23 H23 . . 119.4 ?
C23 C24 C25 . . 117.9(5) ?
C23 C24 H24 . . 121.0 ?
C25 C24 H24 . . 121.0 ?
C20 C25 O2 . . 122.1(4) ?
C20 C25 C24 . . 122.7(4) ?
O2 C25 C24 . . 115.2(4) ?
C27 C26 C19 . . 122.5(5) ?
C27 C26 H26 . . 118.7 ?
C19 C26 H26 . . 118.7 ?
C26 C27 O2 . . 122.2(4) ?
C26 C27 C28 . . 126.5(5) ?
O2 C27 C28 . . 111.3(4) ?
C33 C28 C29 . . 118.9(5) ?
C33 C28 C27 . . 120.9(5) ?
C29 C28 C27 . . 120.1(5) ?
C30 C29 C28 . . 119.2(6) ?
C30 C29 H29 . . 120.4 ?
C28 C29 H29 . . 120.4 ?
C31 C30 C29 . . 121.5(6) ?
C31 C30 H30 . . 119.3 ?
C29 C30 H30 . . 119.3 ?
C32 C31 C30 . . 119.1(5) ?
C32 C31 H31 . . 120.4 ?
C30 C31 H31 . . 120.4 ?
C31 C32 C33 . . 120.7(6) ?
C31 C32 H32 . . 119.6 ?
C33 C32 H32 . . 119.6 ?
C28 C33 C32 . . 120.6(5) ?
C28 C33 H33 . . 119.7 ?
C32 C33 H33 . . 119.7 ?

loop_
_geom_bond_atom_site_label_1
_geom_bond_atom_site_label_2
_geom_bond_site_symmetry_2
_geom_bond_distance
_geom_bond_publ_flag
Hg1 C18 . 2.072(5) ?
Hg1 C6 . 2.079(5) ?
Hg2 C7 . 2.074(5) ?
Hg2 C1 . 2.079(5) ?
Hg3 C13 . 2.079(5) ?
Hg3 C12 . 2.084(5) ?
F1 C5 . 1.355(6) ?
F2 C4 . 1.338(6) ?
F3 C3 . 1.335(6) ?
F4 C2 . 1.356(6) ?
F5 C8 . 1.359(6) ?
F6 C9 . 1.347(6) ?
F7 C10 . 1.339(6) ?
F8 C11 . 1.351(6) ?
F9 C14 . 1.358(6) ?
F10 C15 . 1.352(5) ?
F11 C16 . 1.352(6) ?
F12 C17 . 1.363(6) ?
O1 C19 . 1.256(5) ?
O2 C27 . 1.358(6) ?
O2 C25 . 1.373(5) ?
C1 C2 . 1.378(6) ?
C1 C6 . 1.413(7) ?
C2 C3 . 1.376(7) ?
C3 C4 . 1.371(8) ?
C4 C5 . 1.388(7) ?
C5 C6 . 1.382(7) ?
C7 C8 . 1.381(7) ?
C7 C12 . 1.406(7) ?
C8 C9 . 1.379(7) ?
C9 C10 . 1.376(8) ?
C10 C11 . 1.370(8) ?
C11 C12 . 1.377(7) ?
C13 C14 . 1.383(7) ?
C13 C18 . 1.407(7) ?
C14 C15 . 1.387(7) ?
C15 C16 . 1.358(7) ?
C16 C17 . 1.385(7) ?
C17 C18 . 1.377(7) ?
C19 C26 . 1.432(6) ?
C19 C20 . 1.468(6) ?
C20 C25 . 1.368(6) ?
C20 C21 . 1.416(6) ?
C21 C22 . 1.364(7) ?
C21 H21 . 0.9500 ?
C22 C23 . 1.374(8) ?
C22 H22 . 0.9500 ?
C23 C24 . 1.377(7) ?
C23 H23 . 0.9500 ?
C24 C25 . 1.388(7) ?
C24 H24 . 0.9500 ?
C26 C27 . 1.337(7) ?
C26 H26 . 0.9500 ?
C27 C28 . 1.484(6) ?
C28 C33 . 1.374(7) ?
C28 C29 . 1.397(7) ?
C29 C30 . 1.380(8) ?
C29 H29 . 0.9500 ?
C30 C31 . 1.374(9) ?
C30 H30 . 0.9500 ?
C31 C32 . 1.358(8) ?
C31 H31 . 0.9500 ?
C32 C33 . 1.385(7) ?
C32 H32 . 0.9500 ?
C33 H33 . 0.9500 ?

loop_
_geom_hbond_atom_site_label_D
_geom_hbond_atom_site_label_H
_geom_hbond_atom_site_label_A
_geom_hbond_site_symmetry_A
_geom_hbond_distance_DH
_geom_hbond_distance_HA
_geom_hbond_distance_DA
_geom_hbond_angle_DHA
C22 H22 F4 2_655 0.95 2.54 3.486(6) 173
C24 H24 F1 4_565 0.95 2.68 3.342(6) 127
C30 H30 F11 4_565 0.95 2.57 3.473(7) 160
C31 H31 F5 4_566 0.95 2.62 3.200(8) 120
C32 H32 F5 4_566 0.95 2.50 3.149(6) 126
C21 H21 C7 1_555 0.95 2.78 3.456(7) 129
C24 H24 C16 3_666 0.95 2.82 3.621(7) 142
